data_4313360
loop_
_publ_author_name
'Tristram Chivers'
'Chantall Fedorchuk'
'Gabriele Schatte'
'Masood Parvez'

_publ_contact_author_address
; Department of Chemistry
    University of Calgary
    Calgary Alberta T2N 1N4
    Canada
;
_publ_contact_author_email chivers@ucalgary.ca
_publ_contact_author_fax '001 403 289 9488'
_publ_contact_author_name 'Dr Tristram Chivers'
_publ_contact_author_phone '001 403 220 5741'
_publ_section_title
;
 Syntheses and X-ray Structures of Monocyclic, Bicyclic, and Spirocyclic
 Gallium and Indium Boraamidinates
;
_journal_name_full 'Inorganic Chemistry'
_journal_page_first 2084
_journal_page_last 2093
_journal_paper_doi 10.1021/ic0206286
_journal_volume 42
_journal_year 2003
_chemical_formula_moiety 'C28 H46 B2 Cl2 Ga2 N4'
_chemical_formula_sum 'C28 H46 B2 Cl2 Ga2 N4'
_chemical_formula_weight 670.65
_chemical_name_systematic
;
   ?
;
_space_group_IT_number 14
_symmetry_cell_setting monoclinic
_symmetry_space_group_name_Hall '-P 2ybc'
_symmetry_space_group_name_H-M 'P 1 21/c 1'
_atom_sites_solution_hydrogens geom
_atom_sites_solution_primary direct
_atom_sites_solution_secondary difmap
_cell_angle_alpha 90.00
_cell_angle_beta 104.3800(10)
_cell_angle_gamma 90.00
_cell_formula_units_Z 2
_cell_length_a 10.0624(2)
_cell_length_b 13.6143(3)
_cell_length_c 12.1416(3)
_cell_measurement_reflns_used 3784
_cell_measurement_temperature 173(2)
_cell_measurement_theta_max 27.485
_cell_measurement_theta_min 0.998
_cell_volume 1611.20(6)
_computing_cell_refinement 'HKL Scalepack (Otwinowski & Minor 1997)'
_computing_data_collection 'Collect (Nonius BV, 1997-2000)'
_computing_data_reduction ' HKL Denzo and Scalepack (Otwinowski & Minor 1997)'
_computing_molecular_graphics ' Cameron (WinGX v1.64-02), Ortep (SHELXTL-NT v5.1, Bruker)'
_computing_publication_material 'WinGX v1.64-02 (L. J. Farrugia)'
_computing_structure_refinement 'SHELXL-97 (Sheldrick, 1997)'
_computing_structure_solution ' SIR-92 (A. Altomare, G. Cascarano et al.)'
_diffrn_ambient_temperature 173(2)
_diffrn_detector_area_resol_mean 9
_diffrn_measured_fraction_theta_full 0.995
_diffrn_measured_fraction_theta_max 0.995
_diffrn_measurement_device '95mm CCD camera on \k-goniostat'
_diffrn_measurement_device_type 'KappaCCD (Nonius, FR540C)'
_diffrn_measurement_method 'CCD rotation images, thick slices'
_diffrn_orient_matrix_type 'by Nonius Collect from scalepack cell'
_diffrn_orient_matrix_UB_11 0.582112E-1
_diffrn_orient_matrix_UB_12 0.35018E-1
_diffrn_orient_matrix_UB_13 0.672784E-1
_diffrn_orient_matrix_UB_21 -0.770503E-1
_diffrn_orient_matrix_UB_22 -0.25531E-2
_diffrn_orient_matrix_UB_23 0.384477E-1
_diffrn_orient_matrix_UB_31 0.346445E-1
_diffrn_orient_matrix_UB_32 -0.64517E-1
_diffrn_orient_matrix_UB_33 0.349954E-1
_diffrn_radiation_monochromator 'horizonally mounted graphite crystal'
_diffrn_radiation_source 'Enraf Nonius FR590D, fine-focus sealed tube'
_diffrn_radiation_type MoK\a
_diffrn_radiation_wavelength 0.71073
_diffrn_reflns_av_R_equivalents 0.0202
_diffrn_reflns_av_sigmaI/netI 0.0288
_diffrn_reflns_limit_h_max 12
_diffrn_reflns_limit_h_min -12
_diffrn_reflns_limit_k_max 17
_diffrn_reflns_limit_k_min -17
_diffrn_reflns_limit_l_max 15
_diffrn_reflns_limit_l_min -15
_diffrn_reflns_number 7113
_diffrn_reflns_theta_full 27.47
_diffrn_reflns_theta_max 27.47
_diffrn_reflns_theta_min 3.38
_diffrn_standards_decay_% 'no decay'
_exptl_absorpt_coefficient_mu 1.862
_exptl_absorpt_correction_T_max 0.8653
_exptl_absorpt_correction_T_min 0.7939
_exptl_absorpt_correction_type multi-scan
_exptl_absorpt_process_details 'HKL Scalepack (Otwinowski & Minor 1997)'
_exptl_crystal_colour colourless
_exptl_crystal_density_diffrn 1.382
_exptl_crystal_density_method 'not measured'
_exptl_crystal_description plate
_exptl_crystal_F_000 696
_exptl_crystal_size_max 0.13
_exptl_crystal_size_mid 0.13
_exptl_crystal_size_min 0.08
_refine_diff_density_max 0.570
_refine_diff_density_min -0.524
_refine_diff_density_rms 0.066
_refine_ls_extinction_coef 0.0039(10)
_refine_ls_extinction_expression Fc^*^=kFc[1+0.001xFc^2^\l^3^/sin(2\q)]^-1/4^
_refine_ls_extinction_method SHELXL
_refine_ls_goodness_of_fit_ref 1.016
_refine_ls_hydrogen_treatment mixed
_refine_ls_matrix_type full
_refine_ls_number_parameters 173
_refine_ls_number_reflns 3662
_refine_ls_number_restraints 0
_refine_ls_restrained_S_all 1.016
_refine_ls_R_factor_all 0.0461
_refine_ls_R_factor_gt 0.0345
_refine_ls_shift/su_max 0.000
_refine_ls_shift/su_mean 0.000
_refine_ls_structure_factor_coef Fsqd
_refine_ls_weighting_details 'calc w=1/[\s^2^(Fo^2^)+(0.0497P)^2^+0.8008P] where P=(Fo^2^+2Fc^2^)/3'
_refine_ls_weighting_scheme calc
_refine_ls_wR_factor_gt 0.0857
_refine_ls_wR_factor_ref 0.0912
_reflns_number_gt 2988
_reflns_number_total 3662
_reflns_threshold_expression >2sigma(I)
_cod_data_source_file ic0206286_3.cif
_cod_data_source_block 2
_cod_database_code 4313360

loop_
_symmetry_equiv_pos_as_xyz
'x, y, z'
'-x, y+1/2, -z+1/2'
'-x, -y, -z'
'x, -y-1/2, z-1/2'

loop_
_atom_site_label
_atom_site_type_symbol
_atom_site_fract_x
_atom_site_fract_y
_atom_site_fract_z
_atom_site_U_iso_or_equiv
_atom_site_adp_type
_atom_site_occupancy
_atom_site_symmetry_multiplicity
_atom_site_calc_flag
_atom_site_refinement_flags
_atom_site_disorder_assembly
_atom_site_disorder_group
Ga1 Ga 0.10842(2) 0.538985(18) -0.042169(19) 0.03118(11) Uani 1 1 d . . .
Cl1 Cl 0.19382(7) 0.52087(6) -0.18707(6) 0.0542(2) Uani 1 1 d . . .
N1 N 0.08863(18) 0.43218(14) 0.07078(15) 0.0297(4) Uani 1 1 d . . .
N2 N 0.22587(19) 0.57645(15) 0.09926(16) 0.0341(4) Uani 1 1 d . . .
C1 C 0.2233(2) 0.48342(17) 0.2925(2) 0.0348(5) Uani 1 1 d . . .
C2 C 0.3370(3) 0.4331(2) 0.3568(2) 0.0417(6) Uani 1 1 d . . .
H2 H 0.3970 0.4015 0.3187 0.050 Uiso 1 1 calc R . .
C3 C 0.3656(3) 0.4277(2) 0.4741(2) 0.0479(6) Uani 1 1 d . . .
H3 H 0.4443 0.3929 0.5149 0.057 Uiso 1 1 calc R . .
C4 C 0.2803(3) 0.4725(2) 0.5322(2) 0.0504(7) Uani 1 1 d . . .
H4 H 0.2993 0.4685 0.6127 0.061 Uiso 1 1 calc R . .
C5 C 0.1674(3) 0.5231(2) 0.4713(2) 0.0518(7) Uani 1 1 d . . .
H5 H 0.1085 0.5550 0.5103 0.062 Uiso 1 1 calc R . .
C6 C 0.1390(3) 0.5280(2) 0.3541(2) 0.0436(6) Uani 1 1 d . . .
H6 H 0.0597 0.5627 0.3141 0.052 Uiso 1 1 calc R . .
C10 C 0.1361(2) 0.32694(17) 0.0643(2) 0.0368(5) Uani 1 1 d . . .
C11 C 0.2916(3) 0.3272(2) 0.0735(2) 0.0494(7) Uani 1 1 d . . .
H11A H 0.3400 0.3553 0.1468 0.059 Uiso 1 1 calc R . .
H11B H 0.3105 0.3668 0.0117 0.059 Uiso 1 1 calc R . .
H11C H 0.3231 0.2598 0.0678 0.059 Uiso 1 1 calc R . .
C12 C 0.0645(3) 0.2824(2) -0.0502(2) 0.0490(6) Uani 1 1 d . . .
H12A H -0.0348 0.2815 -0.0581 0.059 Uiso 1 1 calc R . .
H12B H 0.0975 0.2152 -0.0548 0.059 Uiso 1 1 calc R . .
H12C H 0.0849 0.3220 -0.1115 0.059 Uiso 1 1 calc R . .
C13 C 0.1031(3) 0.2664(2) 0.1598(2) 0.0515(7) Uani 1 1 d . . .
H13A H 0.1503 0.2947 0.2333 0.062 Uiso 1 1 calc R . .
H13B H 0.1341 0.1986 0.1552 0.062 Uiso 1 1 calc R . .
H13C H 0.0039 0.2670 0.1522 0.062 Uiso 1 1 calc R . .
C20 C 0.3320(3) 0.6541(2) 0.1344(2) 0.0422(6) Uani 1 1 d . . .
C21 C 0.3273(4) 0.7211(2) 0.0342(3) 0.0630(8) Uani 1 1 d . . .
H21A H 0.2374 0.7533 0.0121 0.076 Uiso 1 1 calc R . .
H21B H 0.3420 0.6825 -0.0298 0.076 Uiso 1 1 calc R . .
H21C H 0.3993 0.7711 0.0555 0.076 Uiso 1 1 calc R . .
C22 C 0.3099(4) 0.7133(3) 0.2354(3) 0.0672(9) Uani 1 1 d . . .
H22A H 0.3119 0.6690 0.2994 0.081 Uiso 1 1 calc R . .
H22B H 0.2207 0.7464 0.2137 0.081 Uiso 1 1 calc R . .
H22C H 0.3828 0.7624 0.2578 0.081 Uiso 1 1 calc R . .
C23 C 0.4715(3) 0.6043(3) 0.1673(3) 0.0689(9) Uani 1 1 d . . .
H23A H 0.4753 0.5603 0.2319 0.083 Uiso 1 1 calc R . .
H23B H 0.5435 0.6542 0.1887 0.083 Uiso 1 1 calc R . .
H23C H 0.4856 0.5662 0.1027 0.083 Uiso 1 1 calc R . .
B1 B 0.1862(3) 0.4988(2) 0.1588(2) 0.0330(5) Uani 1 1 d . . .

loop_
_atom_site_aniso_label
_atom_site_aniso_U_11
_atom_site_aniso_U_22
_atom_site_aniso_U_33
_atom_site_aniso_U_23
_atom_site_aniso_U_13
_atom_site_aniso_U_12
Ga1 0.03320(17) 0.03621(17) 0.02572(15) 0.00108(10) 0.01034(10) 0.00143(10)
Cl1 0.0520(4) 0.0809(5) 0.0369(3) -0.0041(3) 0.0247(3) -0.0006(3)
N1 0.0315(10) 0.0317(9) 0.0270(9) 0.0011(7) 0.0090(7) 0.0018(7)
N2 0.0362(10) 0.0375(10) 0.0276(9) 0.0000(8) 0.0062(8) -0.0004(8)
C1 0.0383(13) 0.0363(13) 0.0292(11) -0.0009(9) 0.0071(9) -0.0029(9)
C2 0.0404(13) 0.0469(14) 0.0373(13) 0.0030(11) 0.0089(10) 0.0038(11)
C3 0.0510(16) 0.0521(16) 0.0357(13) 0.0075(11) 0.0016(11) -0.0020(12)
C4 0.0617(18) 0.0618(18) 0.0265(12) 0.0004(11) 0.0083(12) -0.0149(14)
C5 0.0513(17) 0.068(2) 0.0416(15) -0.0138(13) 0.0211(12) -0.0111(13)
C6 0.0409(14) 0.0540(16) 0.0354(13) -0.0042(11) 0.0084(10) 0.0030(11)
C10 0.0436(13) 0.0306(12) 0.0370(12) -0.0008(10) 0.0117(10) 0.0053(10)
C11 0.0463(15) 0.0471(16) 0.0549(16) -0.0051(13) 0.0126(12) 0.0128(12)
C12 0.0597(16) 0.0400(14) 0.0446(15) -0.0085(11) 0.0080(12) 0.0085(12)
C13 0.0680(18) 0.0364(14) 0.0519(16) 0.0078(12) 0.0178(13) 0.0032(12)
C20 0.0390(13) 0.0475(15) 0.0388(13) -0.0005(11) 0.0073(10) -0.0085(11)
C21 0.069(2) 0.0607(19) 0.0561(18) 0.0115(15) 0.0094(14) -0.0237(16)
C22 0.072(2) 0.070(2) 0.062(2) -0.0260(17) 0.0212(16) -0.0270(17)
C23 0.0438(16) 0.074(2) 0.084(2) 0.0058(19) 0.0076(15) -0.0121(15)
B1 0.0338(13) 0.0358(13) 0.0301(13) -0.0024(11) 0.0096(10) 0.0044(11)

loop_
_atom_type_symbol
_atom_type_description
_atom_type_scat_dispersion_real
_atom_type_scat_dispersion_imag
_atom_type_scat_source
C C 0.0033 0.0016 'International Tables Vol C Tables 4.2.6.8 and 6.1.1.4'
H H 0.0000 0.0000 'International Tables Vol C Tables 4.2.6.8 and 6.1.1.4'
B B 0.0013 0.0007 'International Tables Vol C Tables 4.2.6.8 and 6.1.1.4'
Cl Cl 0.1484 0.1585 'International Tables Vol C Tables 4.2.6.8 and 6.1.1.4'
Ga Ga 0.2307 1.6083 'International Tables Vol C Tables 4.2.6.8 and 6.1.1.4'
N N 0.0061 0.0033 'International Tables Vol C Tables 4.2.6.8 and 6.1.1.4'

loop_
_geom_angle_atom_site_label_1
_geom_angle_atom_site_label_2
_geom_angle_atom_site_label_3
_geom_angle
_geom_angle_site_symmetry_1
_geom_angle_site_symmetry_3
_geom_angle_publ_flag
N2 Ga1 N1 118.73(8) . 3_565 ?
N2 Ga1 N1 74.11(8) . . ?
N1 Ga1 N1 89.92(7) 3_565 . ?
N2 Ga1 Cl1 118.99(6) . . ?
N1 Ga1 Cl1 117.89(6) 3_565 . ?
N1 Ga1 Cl1 126.29(6) . . ?
N2 Ga1 B1 34.86(9) . . ?
N1 Ga1 B1 106.34(8) 3_565 . ?
N1 Ga1 B1 39.38(8) . . ?
Cl1 Ga1 B1 134.34(6) . . ?
N2 Ga1 Ga1 97.82(6) . 3_565 ?
N1 Ga1 Ga1 46.05(5) 3_565 3_565 ?
N1 Ga1 Ga1 43.87(5) . 3_565 ?
Cl1 Ga1 Ga1 138.61(3) . 3_565 ?
B1 Ga1 Ga1 68.80(6) . 3_565 ?
C10 N1 B1 115.72(18) . . ?
C10 N1 Ga1 119.72(14) . 3_565 ?
B1 N1 Ga1 116.28(14) . 3_565 ?
C10 N1 Ga1 123.54(14) . . ?
B1 N1 Ga1 84.03(13) . . ?
Ga1 N1 Ga1 90.08(7) 3_565 . ?
B1 N2 C20 131.9(2) . . ?
B1 N2 Ga1 94.10(15) . . ?
C20 N2 Ga1 133.81(15) . . ?
C2 C1 C6 115.8(2) . . ?
C2 C1 B1 126.1(2) . . ?
C6 C1 B1 118.0(2) . . ?
C3 C2 C1 122.3(2) . . ?
C4 C3 C2 120.4(3) . . ?
C5 C4 C3 118.8(2) . . ?
C4 C5 C6 120.7(3) . . ?
C5 C6 C1 122.0(3) . . ?
N1 C10 C12 109.82(19) . . ?
N1 C10 C13 109.86(19) . . ?
C12 C10 C13 109.7(2) . . ?
N1 C10 C11 108.70(19) . . ?
C12 C10 C11 108.0(2) . . ?
C13 C10 C11 110.8(2) . . ?
N2 C20 C21 108.7(2) . . ?
N2 C20 C23 107.9(2) . . ?
C21 C20 C23 108.9(3) . . ?
N2 C20 C22 111.6(2) . . ?
C21 C20 C22 110.2(3) . . ?
C23 C20 C22 109.5(3) . . ?
N2 B1 N1 107.42(19) . . ?
N2 B1 C1 127.3(2) . . ?
N1 B1 C1 125.1(2) . . ?
N2 B1 Ga1 51.04(11) . . ?
N1 B1 Ga1 56.60(10) . . ?
C1 B1 Ga1 172.46(18) . . ?

loop_
_geom_bond_atom_site_label_1
_geom_bond_atom_site_label_2
_geom_bond_distance
_geom_bond_site_symmetry_2
_geom_bond_publ_flag
Ga1 N2 1.8967(19) . ?
Ga1 N1 1.9657(18) 3_565 ?
Ga1 N1 2.0421(18) . ?
Ga1 Cl1 2.1554(7) . ?
Ga1 B1 2.433(3) . ?
Ga1 Ga1 2.8365(5) 3_565 ?
N1 C10 1.519(3) . ?
N1 B1 1.552(3) . ?
N1 Ga1 1.9657(18) 3_565 ?
N2 B1 1.394(3) . ?
N2 C20 1.489(3) . ?
C1 C2 1.394(3) . ?
C1 C6 1.401(3) . ?
C1 B1 1.587(3) . ?
C2 C3 1.383(3) . ?
C3 C4 1.381(4) . ?
C4 C5 1.377(4) . ?
C5 C6 1.382(4) . ?
C10 C12 1.524(3) . ?
C10 C13 1.524(3) . ?
C10 C11 1.540(4) . ?
C20 C21 1.512(4) . ?
C20 C23 1.520(4) . ?
C20 C22 1.528(4) . ?

loop_
_geom_torsion_atom_site_label_1
_geom_torsion_atom_site_label_2
_geom_torsion_atom_site_label_3
_geom_torsion_atom_site_label_4
_geom_torsion
_geom_torsion_site_symmetry_1
_geom_torsion_site_symmetry_2
_geom_torsion_site_symmetry_3
_geom_torsion_site_symmetry_4
_geom_torsion_publ_flag
N2 Ga1 N1 C10 -113.43(17) . . . . ?
N1 Ga1 N1 C10 126.56(19) 3_565 . . . ?
Cl1 Ga1 N1 C10 1.16(19) . . . . ?
B1 Ga1 N1 C10 -117.0(2) . . . . ?
Ga1 Ga1 N1 C10 126.56(19) 3_565 . . . ?
N2 Ga1 N1 B1 3.58(13) . . . . ?
N1 Ga1 N1 B1 -116.43(14) 3_565 . . . ?
Cl1 Ga1 N1 B1 118.18(11) . . . . ?
Ga1 Ga1 N1 B1 -116.43(14) 3_565 . . . ?
N2 Ga1 N1 Ga1 120.01(9) . . . 3_565 ?
N1 Ga1 N1 Ga1 0.0 3_565 . . 3_565 ?
Cl1 Ga1 N1 Ga1 -125.40(5) . . . 3_565 ?
B1 Ga1 N1 Ga1 116.43(14) . . . 3_565 ?
N1 Ga1 N2 B1 76.95(16) 3_565 . . . ?
N1 Ga1 N2 B1 -3.98(14) . . . . ?
Cl1 Ga1 N2 B1 -127.06(13) . . . . ?
Ga1 Ga1 N2 B1 33.30(14) 3_565 . . . ?
N1 Ga1 N2 C20 -108.1(2) 3_565 . . . ?
N1 Ga1 N2 C20 171.0(2) . . . . ?
Cl1 Ga1 N2 C20 47.9(2) . . . . ?
B1 Ga1 N2 C20 175.0(3) . . . . ?
Ga1 Ga1 N2 C20 -151.7(2) 3_565 . . . ?
C6 C1 C2 C3 -0.3(4) . . . . ?
B1 C1 C2 C3 176.4(2) . . . . ?
C1 C2 C3 C4 0.3(4) . . . . ?
C2 C3 C4 C5 -0.5(4) . . . . ?
C3 C4 C5 C6 0.8(4) . . . . ?
C4 C5 C6 C1 -0.8(4) . . . . ?
C2 C1 C6 C5 0.5(4) . . . . ?
B1 C1 C6 C5 -176.5(2) . . . . ?
B1 N1 C10 C12 -158.5(2) . . . . ?
Ga1 N1 C10 C12 54.2(2) 3_565 . . . ?
Ga1 N1 C10 C12 -58.1(2) . . . . ?
B1 N1 C10 C13 80.8(2) . . . . ?
Ga1 N1 C10 C13 -66.4(2) 3_565 . . . ?
Ga1 N1 C10 C13 -178.79(16) . . . . ?
B1 N1 C10 C11 -40.6(3) . . . . ?
Ga1 N1 C10 C11 172.17(15) 3_565 . . . ?
Ga1 N1 C10 C11 59.8(2) . . . . ?
B1 N2 C20 C21 -178.5(3) . . . . ?
Ga1 N2 C20 C21 8.2(3) . . . . ?
B1 N2 C20 C23 63.5(3) . . . . ?
Ga1 N2 C20 C23 -109.7(3) . . . . ?
B1 N2 C20 C22 -56.8(4) . . . . ?
Ga1 N2 C20 C22 130.0(2) . . . . ?
C20 N2 B1 N1 -169.8(2) . . . . ?
Ga1 N2 B1 N1 5.28(18) . . . . ?
C20 N2 B1 C1 14.2(4) . . . . ?
Ga1 N2 B1 C1 -170.6(2) . . . . ?
C20 N2 B1 Ga1 -175.1(3) . . . . ?
C10 N1 B1 N2 119.6(2) . . . . ?
Ga1 N1 B1 N2 -92.05(19) 3_565 . . . ?
Ga1 N1 B1 N2 -4.92(17) . . . . ?
C10 N1 B1 C1 -64.4(3) . . . . ?
Ga1 N1 B1 C1 84.0(3) 3_565 . . . ?
Ga1 N1 B1 C1 171.1(2) . . . . ?
C10 N1 B1 Ga1 124.49(17) . . . . ?
Ga1 N1 B1 Ga1 -87.13(11) 3_565 . . . ?
C2 C1 B1 N2 -90.4(3) . . . . ?
C6 C1 B1 N2 86.2(3) . . . . ?
C2 C1 B1 N1 94.3(3) . . . . ?
C6 C1 B1 N1 -89.0(3) . . . . ?
N1 Ga1 B1 N2 -117.10(14) 3_565 . . . ?
N1 Ga1 B1 N2 174.0(2) . . . . ?
Cl1 Ga1 B1 N2 77.44(16) . . . . ?
Ga1 Ga1 B1 N2 -144.31(15) 3_565 . . . ?
N2 Ga1 B1 N1 -174.0(2) . . . . ?
N1 Ga1 B1 N1 68.93(14) 3_565 . . . ?
Cl1 Ga1 B1 N1 -96.52(13) . . . . ?
Ga1 Ga1 B1 N1 41.73(10) 3_565 . . . ?
